data_1532348
loop_
_publ_author_name
'Wong-Ng, W.'
'Dillingham, J.'
'Kaduk, J.A.'

_publ_section_title
;
 Crystal structures and reference diffraction patterns of Ba Sr R4 O9
;
_journal_name_full 'Powder Diffraction'
_journal_page_first 202
_journal_page_last 209
_journal_volume 17
_journal_year 2002
_chemical_formula_sum 'Ba Dy4 O8 Sr'
_chemical_name_systematic 'Ba Sr Dy4 O8'
_space_group_IT_number 62
_symmetry_space_group_name_Hall '-P 2ac 2n'
_symmetry_space_group_name_H-M 'P n m a'
_cell_angle_alpha 90
_cell_angle_beta 90
_cell_angle_gamma 90
_cell_formula_units_Z 2
_cell_length_a 10.26111
_cell_length_b 3.45219
_cell_length_c 12.049
_cell_volume 426.815
_citation_journal_id_ASTM PODIE2
_cod_data_source_file Wong-Ng_PODIE2_2002_1999.cif
_cod_data_source_block Ba1Dy4O8Sr1
_cod_original_cell_volume 426.8153
_cod_original_formula_sum 'Ba1 Dy4 O8 Sr1'
_cod_database_code 1532348

loop_
_symmetry_equiv_pos_as_xyz
x,y,z
-x+1/2,-y,z+1/2
x+1/2,-y+1/2,-z+1/2
-x,y+1/2,-z
-x,-y,-z
x-1/2,y,-z-1/2
-x-1/2,y-1/2,z-1/2
x,-y-1/2,z

loop_
_atom_site_label
_atom_site_type_symbol
_atom_site_fract_x
_atom_site_fract_y
_atom_site_fract_z
_atom_site_occupancy
_atom_site_U_iso_or_equiv
Sr1 Sr+2 0.7508 0.25 0.6479 0.5 0.0
O2 O-2 0.124 0.25 0.4711 1 0.0
Dy1 Dy+3 0.4238 0.25 0.6116 1 0.0
O1 O-2 0.216 0.25 0.1627 1 0.0
Ba1 Ba+2 0.7508 0.25 0.6479 0.5 0.0
O4 O-2 0.429 0.25 0.4158 1 0.0
O3 O-2 0.501 0.25 0.7828 1 0.0
Dy2 Dy+3 0.4232 0.25 0.1099 1 0.0
